data_1556673
loop_
_publ_author_name
'Nicolay, Am\'elie'
'Ziegler, Micah S.'
'Small, David W.'
'Gr\"unbauer, Rebecca'
'Scheer, Manfred'
'Tilley, T. Don'

_publ_section_title
;
 Isomerism and dynamic behavior of bridging phosphaalkynes bound to a
 dicopper complex.
;
_journal_issue 6
_journal_name_full 'Chemical science'
_journal_page_first 1607
_journal_page_last 1616
_journal_paper_doi 10.1039/c9sc05835d
_journal_volume 11
_journal_year 2020
_chemical_formula_sum 'C36 H23 Cu2 F14 N8 O8 P S4'
_chemical_formula_weight 1247.91
_chemical_name_common '[(DPFN)Cu2(MeCP)](NTf2)2'
_chemical_properties_physical Air-sensitive,Moisture-sensitive,Oxygen-sensitive
_space_group_crystal_system monoclinic
_space_group_IT_number 14
_space_group_name_Hall '-P 2ybc'
_space_group_name_H-M_alt 'P 1 21/c 1'
_atom_sites_solution_hydrogens geom
_atom_sites_solution_primary 'intrinsic phasing'
_atom_sites_solution_secondary difmap
_audit_creation_method SHELXL-2018/3
_audit_update_record
;
2019-11-17 deposited with the CCDC.	2019-12-16 downloaded from the CCDC.
;
_cell_angle_alpha 90
_cell_angle_beta 99.8080(10)
_cell_angle_gamma 90
_cell_formula_units_Z 4
_cell_length_a 19.7106(2)
_cell_length_b 9.94890(10)
_cell_length_c 22.7748(2)
_cell_measurement_reflns_used 15716
_cell_measurement_temperature 123(2)
_cell_measurement_theta_max 74.1730
_cell_measurement_theta_min 3.7590
_cell_volume 4400.83(7)
_computing_cell_refinement 'CrysAlisPro 1.171.40.14a (Rigaku OD, 2018)'
_computing_data_collection 'CrysAlisPro 1.171.40.14a (Rigaku OD, 2018)'
_computing_data_reduction 'CrysAlisPro 1.171.40.14a (Rigaku OD, 2018)'
_computing_molecular_graphics ORTEP-32
_computing_publication_material WinGX
_computing_structure_refinement 'SHELXL-2018/3 (Sheldrick, 2018)'
_computing_structure_solution 'SHELXT 2014/4 (Sheldrick, 2014)'
_diffrn_ambient_temperature 123(2)
_diffrn_detector_area_resol_mean 4.1818
_diffrn_measured_fraction_theta_full 0.984
_diffrn_measured_fraction_theta_max 0.971
_diffrn_measurement_device_type 'GV1000, TitanS2'
_diffrn_measurement_method '\w scans'
_diffrn_radiation_type 'Cu K\b'
_diffrn_radiation_wavelength 1.39222
_diffrn_reflns_av_R_equivalents 0.0239
_diffrn_reflns_av_unetI/netI 0.0261
_diffrn_reflns_Laue_measured_fraction_full 0.984
_diffrn_reflns_Laue_measured_fraction_max 0.971
_diffrn_reflns_limit_h_max 27
_diffrn_reflns_limit_h_min -27
_diffrn_reflns_limit_k_max 11
_diffrn_reflns_limit_k_min -13
_diffrn_reflns_limit_l_max 28
_diffrn_reflns_limit_l_min -30
_diffrn_reflns_number 29513
_diffrn_reflns_point_group_measured_fraction_full 0.984
_diffrn_reflns_point_group_measured_fraction_max 0.971
_diffrn_reflns_theta_full 72.450
_diffrn_reflns_theta_max 74.203
_diffrn_reflns_theta_min 3.557
_diffrn_source 'gradient vaccum rotating-anode X-ray tube'
_exptl_absorpt_coefficient_mu 3.233
_exptl_absorpt_correction_T_max 1.000
_exptl_absorpt_correction_T_min 0.394
_exptl_absorpt_correction_type gaussian
_exptl_absorpt_process_details
;
CrysAlisPro 1.171.40.14a (Rigaku Oxford Diffraction, 2018)
Numerical absorption correction based on gaussian integration over
                        a multifaceted crystal model
Empirical absorption correction using spherical harmonics,
 implemented in SCALE3 ABSPACK scaling algorithm.
;
_exptl_crystal_colour yellow
_exptl_crystal_density_diffrn 1.883
_exptl_crystal_description needle
_exptl_crystal_F_000 2488
_exptl_crystal_size_max 0.180
_exptl_crystal_size_mid 0.040
_exptl_crystal_size_min 0.040
_refine_diff_density_max 0.563
_refine_diff_density_min -0.541
_refine_diff_density_rms 0.064
_refine_ls_extinction_method none
_refine_ls_goodness_of_fit_ref 0.618
_refine_ls_hydrogen_treatment constr
_refine_ls_matrix_type full
_refine_ls_number_parameters 659
_refine_ls_number_reflns 11820
_refine_ls_number_restraints 0
_refine_ls_restrained_S_all 0.618
_refine_ls_R_factor_all 0.0369
_refine_ls_R_factor_gt 0.0327
_refine_ls_shift/su_max 0.004
_refine_ls_shift/su_mean 0.000
_refine_ls_structure_factor_coef Fsqd
_refine_ls_weighting_details 'w=1/[\s^2^(Fo^2^)+(0.1316P)^2^+4.5577P] where P=(Fo^2^+2Fc^2^)/3'
_refine_ls_weighting_scheme calc
_refine_ls_wR_factor_gt 0.1036
_refine_ls_wR_factor_ref 0.1130
_reflns_Friedel_coverage 0.000
_reflns_number_gt 10579
_reflns_number_total 11820
_reflns_threshold_expression 'I > 2\s(I)'
_cod_data_source_file c9sc05835d3.cif
_cod_data_source_block shelx
_cod_depositor_comments
;Adding full bibliography for 1556673--1556677.cif.

 Adding full bibliography for 1556673--1556677.cif.
;
_cod_original_sg_symbol_H-M 'P 21/c'
_cod_database_code 1556673
_shelx_shelxl_version_number 2018/3
_shelx_space_group_comment
;
The symmetry employed for this shelxl refinement is uniquely defined
by the following loop, which should always be used as a source of
symmetry information in preference to the above space-group names.
They are only intended as comments.
;
_shelx_estimated_absorpt_t_min 0.594
_shelx_estimated_absorpt_t_max 0.882

loop_
_space_group_symop_operation_xyz
'x, y, z'
'-x, y+1/2, -z+1/2'
'-x, -y, -z'
'x, -y-1/2, z-1/2'

loop_
_atom_site_label
_atom_site_type_symbol
_atom_site_fract_x
_atom_site_fract_y
_atom_site_fract_z
_atom_site_U_iso_or_equiv
_atom_site_adp_type
_atom_site_occupancy
_atom_site_site_symmetry_order
_atom_site_calc_flag
_atom_site_refinement_flags_posn
_atom_site_refinement_flags_adp
C1 C 0.25419(7) -0.06491(14) 0.55506(6) 0.0219(2) Uani 1 1 d . .
C2 C 0.30416(8) -0.16315(14) 0.57704(7) 0.0255(3) Uani 1 1 d . .
H2 H 0.295098 -0.256079 0.570032 0.031 Uiso 1 1 calc R U
C3 C 0.36581(8) -0.12081(15) 0.60862(7) 0.0257(3) Uani 1 1 d . .
H3 H 0.399905 -0.184419 0.624706 0.031 Uiso 1 1 calc R U
C4 C 0.37831(7) 0.01803(15) 0.61709(6) 0.0223(2) Uani 1 1 d . .
C5 C 0.32469(7) 0.10859(13) 0.59573(6) 0.0196(2) Uani 1 1 d . .
C6 C 0.44264(8) 0.07134(16) 0.64367(7) 0.0258(3) Uani 1 1 d . .
H6 H 0.478972 0.013275 0.660704 0.031 Uiso 1 1 calc R U
C7 C 0.45201(7) 0.20767(16) 0.64459(7) 0.0247(3) Uani 1 1 d . .
H7 H 0.495426 0.245567 0.660736 0.030 Uiso 1 1 calc R U
C8 C 0.39592(7) 0.29093(14) 0.62107(6) 0.0198(2) Uani 1 1 d . .
C9 C 0.40654(7) 0.44327(14) 0.61870(6) 0.0201(2) Uani 1 1 d . .
C10 C 0.38607(7) 0.50144(14) 0.55572(6) 0.0196(2) Uani 1 1 d . .
C11 C 0.43323(8) 0.57594(15) 0.53060(7) 0.0242(3) Uani 1 1 d . .
H11 H 0.478641 0.590046 0.551513 0.029 Uiso 1 1 calc R U
C12 C 0.41236(9) 0.62949(16) 0.47400(7) 0.0284(3) Uani 1 1 d . .
H12 H 0.443382 0.681694 0.455768 0.034 Uiso 1 1 calc R U
C13 C 0.34608(9) 0.60618(16) 0.44443(7) 0.0289(3) Uani 1 1 d . .
H13 H 0.331180 0.640622 0.405465 0.035 Uiso 1 1 calc R U
C14 C 0.30176(8) 0.53138(15) 0.47289(7) 0.0246(3) Uani 1 1 d . .
H14 H 0.256283 0.514888 0.452614 0.029 Uiso 1 1 calc R U
C15 C 0.36986(7) 0.52018(14) 0.66230(6) 0.0203(2) Uani 1 1 d . .
C16 C 0.40603(8) 0.60088(15) 0.70677(7) 0.0250(3) Uani 1 1 d . .
H16 H 0.454856 0.605875 0.712953 0.030 Uiso 1 1 calc R U
C17 C 0.36801(9) 0.67401(17) 0.74187(7) 0.0293(3) Uani 1 1 d . .
H17 H 0.390688 0.730946 0.772550 0.035 Uiso 1 1 calc R U
C18 C 0.29705(9) 0.66345(17) 0.73189(7) 0.0296(3) Uani 1 1 d . .
H18 H 0.270362 0.712123 0.755704 0.036 Uiso 1 1 calc R U
C19 C 0.26558(8) 0.58022(16) 0.68633(7) 0.0262(3) Uani 1 1 d . .
H19 H 0.216802 0.573230 0.679307 0.031 Uiso 1 1 calc R U
C20 C 0.18887(8) -0.10667(13) 0.51248(7) 0.0233(3) Uani 1 1 d . .
C21 C 0.18239(7) -0.02981(14) 0.45338(6) 0.0225(2) Uani 1 1 d . .
C22 C 0.18444(10) -0.09738(17) 0.40080(8) 0.0312(3) Uani 1 1 d . .
H22 H 0.191010 -0.191960 0.400595 0.037 Uiso 1 1 calc R U
C23 C 0.17666(11) -0.02387(19) 0.34802(8) 0.0359(4) Uani 1 1 d . .
H23 H 0.177372 -0.068086 0.311159 0.043 Uiso 1 1 calc R U
C24 C 0.16791(9) 0.11389(18) 0.34965(7) 0.0309(3) Uani 1 1 d . .
H24 H 0.162601 0.165817 0.314153 0.037 Uiso 1 1 calc R U
C25 C 0.16707(8) 0.17448(15) 0.40445(7) 0.0236(3) Uani 1 1 d . .
H25 H 0.161636 0.269243 0.405871 0.028 Uiso 1 1 calc R U
C26 C 0.12328(8) -0.09328(15) 0.53908(7) 0.0240(3) Uani 1 1 d . .
C27 C 0.07905(9) -0.20131(16) 0.54146(8) 0.0306(3) Uani 1 1 d . .
H27 H 0.089866 -0.288164 0.528386 0.037 Uiso 1 1 calc R U
C28 C 0.01860(9) -0.17840(19) 0.56353(8) 0.0342(3) Uani 1 1 d . .
H28 H -0.012675 -0.249916 0.566154 0.041 Uiso 1 1 calc R U
C29 C 0.00444(8) -0.05002(19) 0.58168(7) 0.0306(3) Uani 1 1 d . .
H29 H -0.036617 -0.032232 0.596923 0.037 Uiso 1 1 calc R U
C30 C 0.05124(8) 0.05218(16) 0.57722(7) 0.0259(3) Uani 1 1 d . .
H30 H 0.041261 0.140357 0.589312 0.031 Uiso 1 1 calc R U
C31 C 0.17362(7) 0.31713(14) 0.60129(7) 0.0217(2) Uani 1 1 d . .
C32 C 0.17590(9) 0.26784(17) 0.66308(7) 0.0285(3) Uani 1 1 d . .
H32A H 0.191444 0.340427 0.691268 0.043 Uiso 1 1 calc R U
H32B H 0.207940 0.192011 0.670543 0.043 Uiso 1 1 calc R U
H32C H 0.129812 0.238541 0.668250 0.043 Uiso 1 1 calc R U
C40 C 0.60423(13) 0.9906(2) 0.56576(9) 0.0430(5) Uani 1 1 d . .
C41 C 0.63783(9) 0.61290(19) 0.71260(8) 0.0343(3) Uani 1 1 d . .
C50 C 1.01782(11) 0.5115(3) 0.68496(12) 0.0491(5) Uani 1 1 d . .
C51 C 0.86181(12) 0.3989(2) 0.77077(8) 0.0428(4) Uani 1 1 d . .
N1 N 0.26235(6) 0.06505(12) 0.56636(5) 0.0199(2) Uani 1 1 d . .
N2 N 0.33368(6) 0.24445(12) 0.60007(5) 0.0190(2) Uani 1 1 d . .
N3 N 0.17360(6) 0.10470(12) 0.45534(6) 0.0208(2) Uani 1 1 d . .
N4 N 0.11000(6) 0.03085(13) 0.55647(6) 0.0229(2) Uani 1 1 d . .
N5 N 0.32086(6) 0.48156(12) 0.52800(5) 0.0204(2) Uani 1 1 d . .
N6 N 0.30130(6) 0.50927(12) 0.65184(6) 0.0222(2) Uani 1 1 d . .
N10 N 0.57150(7) 0.77499(15) 0.62616(6) 0.0286(3) Uani 1 1 d . .
N11 N 0.90043(8) 0.36430(14) 0.66786(7) 0.0299(3) Uani 1 1 d . .
O1 O 0.68292(7) 0.78105(18) 0.58215(7) 0.0449(3) Uani 1 1 d . .
O2 O 0.56930(7) 0.75817(15) 0.51895(6) 0.0365(3) Uani 1 1 d . .
O3 O 0.66673(8) 0.86524(16) 0.70757(7) 0.0426(3) Uani 1 1 d . .
O4 O 0.55236(8) 0.80242(15) 0.72839(7) 0.0401(3) Uani 1 1 d . .
O5 O 0.98648(9) 0.33324(17) 0.60401(9) 0.0499(4) Uani 1 1 d . .
O6 O 0.92160(9) 0.54454(19) 0.59452(8) 0.0513(4) Uani 1 1 d . .
O7 O 0.83384(8) 0.57634(13) 0.68668(8) 0.0413(3) Uani 1 1 d . .
O8 O 0.77708(6) 0.35542(13) 0.67391(6) 0.0311(2) Uani 1 1 d . .
F1 F 0.19630(5) -0.24214(9) 0.49974(5) 0.02927(19) Uani 1 1 d . .
F2 F 0.47637(4) 0.46561(10) 0.63555(4) 0.02542(17) Uani 1 1 d . .
F10 F 0.63185(11) 1.03028(16) 0.51974(7) 0.0673(5) Uani 1 1 d . .
F11 F 0.63482(14) 1.05395(15) 0.61346(7) 0.0795(6) Uani 1 1 d . .
F12 F 0.53942(11) 1.02985(17) 0.55642(9) 0.0711(5) Uani 1 1 d . .
F13 F 0.67552(6) 0.61243(14) 0.76688(5) 0.0446(3) Uani 1 1 d . .
F14 F 0.67587(10) 0.56978(18) 0.67509(7) 0.0651(5) Uani 1 1 d . .
F15 F 0.58604(7) 0.52815(13) 0.71471(8) 0.0579(4) Uani 1 1 d . .
F20 F 1.06820(8) 0.55371(19) 0.65728(10) 0.0699(5) Uani 1 1 d . .
F21 F 0.99397(8) 0.61551(19) 0.71147(10) 0.0759(6) Uani 1 1 d . .
F22 F 1.04441(9) 0.4241(3) 0.72613(9) 0.0807(6) Uani 1 1 d . .
F23 F 0.91930(10) 0.4615(3) 0.79294(7) 0.0848(7) Uani 1 1 d . .
F24 F 0.81215(10) 0.44247(16) 0.79892(6) 0.0569(4) Uani 1 1 d . .
F25 F 0.86842(9) 0.26696(18) 0.78058(7) 0.0599(4) Uani 1 1 d . .
P1 P 0.14227(2) 0.40504(4) 0.54243(2) 0.02356(8) Uani 1 1 d . .
S1 S 0.61071(2) 0.80709(4) 0.57260(2) 0.02791(8) Uani 1 1 d . .
S2 S 0.60641(2) 0.78409(4) 0.69403(2) 0.02801(8) Uani 1 1 d . .
S3 S 0.95057(2) 0.43447(4) 0.63072(2) 0.03049(9) Uani 1 1 d . .
S4 S 0.83843(2) 0.43355(3) 0.69123(2) 0.02405(8) Uani 1 1 d . .
Cu1 Cu 0.17622(2) 0.18567(3) 0.53530(2) 0.01996(7) Uani 1 1 d . .
Cu2 Cu 0.25864(2) 0.38889(3) 0.57514(2) 0.01965(7) Uani 1 1 d . .

loop_
_atom_site_aniso_label
_atom_site_aniso_U_11
_atom_site_aniso_U_22
_atom_site_aniso_U_33
_atom_site_aniso_U_23
_atom_site_aniso_U_13
_atom_site_aniso_U_12
C1 0.0254(6) 0.0173(6) 0.0235(6) 0.0008(5) 0.0060(5) 0.0016(5)
C2 0.0327(7) 0.0170(6) 0.0272(6) 0.0021(5) 0.0060(5) 0.0035(5)
C3 0.0304(7) 0.0208(6) 0.0260(6) 0.0037(5) 0.0048(5) 0.0078(5)
C4 0.0246(6) 0.0217(6) 0.0204(6) 0.0013(5) 0.0033(5) 0.0053(5)
C5 0.0212(6) 0.0188(6) 0.0188(5) -0.0006(4) 0.0037(4) 0.0028(4)
C6 0.0243(6) 0.0276(7) 0.0242(6) 0.0016(5) 0.0003(5) 0.0084(5)
C7 0.0202(6) 0.0288(7) 0.0241(6) -0.0009(5) 0.0005(5) 0.0041(5)
C8 0.0187(5) 0.0211(6) 0.0193(5) -0.0016(4) 0.0028(4) 0.0013(4)
C9 0.0159(5) 0.0217(6) 0.0221(6) -0.0025(5) 0.0016(4) -0.0017(4)
C10 0.0193(5) 0.0193(6) 0.0204(6) -0.0028(4) 0.0038(4) -0.0002(4)
C11 0.0230(6) 0.0234(6) 0.0271(6) -0.0008(5) 0.0069(5) -0.0010(5)
C12 0.0313(7) 0.0265(7) 0.0292(7) 0.0023(6) 0.0104(6) -0.0015(6)
C13 0.0355(8) 0.0267(7) 0.0247(6) 0.0029(5) 0.0057(6) 0.0010(6)
C14 0.0276(6) 0.0226(6) 0.0224(6) -0.0012(5) 0.0010(5) 0.0012(5)
C15 0.0224(6) 0.0190(6) 0.0195(5) -0.0010(4) 0.0037(4) -0.0004(5)
C16 0.0275(6) 0.0224(6) 0.0239(6) -0.0030(5) 0.0009(5) -0.0025(5)
C17 0.0371(8) 0.0260(7) 0.0236(6) -0.0070(5) 0.0018(6) -0.0016(6)
C18 0.0371(8) 0.0258(7) 0.0273(7) -0.0068(6) 0.0096(6) 0.0017(6)
C19 0.0268(6) 0.0231(6) 0.0300(7) -0.0054(5) 0.0089(5) 0.0009(5)
C20 0.0286(6) 0.0135(5) 0.0276(6) -0.0017(5) 0.0039(5) -0.0005(5)
C21 0.0247(6) 0.0178(6) 0.0246(6) -0.0028(5) 0.0034(5) -0.0021(5)
C22 0.0402(8) 0.0235(7) 0.0292(7) -0.0075(6) 0.0037(6) -0.0003(6)
C23 0.0495(10) 0.0319(8) 0.0260(7) -0.0081(6) 0.0055(7) -0.0007(7)
C24 0.0375(8) 0.0306(8) 0.0240(7) -0.0007(6) 0.0037(6) -0.0035(6)
C25 0.0245(6) 0.0218(6) 0.0241(6) -0.0002(5) 0.0031(5) -0.0027(5)
C26 0.0258(6) 0.0196(6) 0.0262(6) 0.0024(5) 0.0035(5) -0.0028(5)
C27 0.0327(7) 0.0225(7) 0.0356(8) 0.0038(6) 0.0033(6) -0.0073(6)
C28 0.0314(7) 0.0342(8) 0.0363(8) 0.0066(6) 0.0033(6) -0.0120(6)
C29 0.0256(7) 0.0392(8) 0.0270(7) 0.0039(6) 0.0041(5) -0.0074(6)
C30 0.0228(6) 0.0299(7) 0.0249(6) 0.0005(5) 0.0039(5) -0.0023(5)
C31 0.0194(5) 0.0194(6) 0.0266(6) -0.0033(5) 0.0046(5) -0.0005(4)
C32 0.0319(7) 0.0288(7) 0.0254(7) -0.0010(5) 0.0072(5) -0.0026(6)
C40 0.0677(13) 0.0327(9) 0.0351(9) -0.0010(7) 0.0277(9) -0.0072(8)
C41 0.0306(7) 0.0360(8) 0.0329(8) -0.0044(6) -0.0041(6) 0.0060(6)
C50 0.0303(8) 0.0546(12) 0.0633(13) -0.0224(11) 0.0105(9) -0.0081(8)
C51 0.0459(10) 0.0545(12) 0.0258(8) -0.0026(8) -0.0001(7) -0.0025(9)
N1 0.0213(5) 0.0169(5) 0.0216(5) -0.0008(4) 0.0041(4) 0.0014(4)
N2 0.0190(5) 0.0179(5) 0.0201(5) -0.0014(4) 0.0030(4) 0.0023(4)
N3 0.0215(5) 0.0178(5) 0.0232(5) -0.0018(4) 0.0039(4) -0.0023(4)
N4 0.0229(5) 0.0214(5) 0.0246(5) 0.0004(4) 0.0043(4) -0.0025(4)
N5 0.0203(5) 0.0189(5) 0.0217(5) -0.0018(4) 0.0029(4) -0.0007(4)
N6 0.0227(5) 0.0205(5) 0.0238(5) -0.0038(4) 0.0048(4) -0.0004(4)
N10 0.0249(6) 0.0314(6) 0.0303(6) 0.0018(5) 0.0067(5) -0.0022(5)
N11 0.0306(6) 0.0219(6) 0.0371(7) -0.0024(5) 0.0053(5) -0.0012(5)
O1 0.0274(6) 0.0631(10) 0.0462(8) -0.0141(7) 0.0126(5) -0.0023(6)
O2 0.0371(6) 0.0405(7) 0.0313(6) -0.0059(5) 0.0040(5) -0.0040(5)
O3 0.0465(7) 0.0421(7) 0.0395(7) -0.0132(6) 0.0079(6) -0.0171(6)
O4 0.0444(7) 0.0423(7) 0.0377(7) 0.0045(5) 0.0186(6) 0.0086(6)
O5 0.0487(8) 0.0424(8) 0.0646(10) -0.0168(7) 0.0269(7) -0.0004(6)
O6 0.0484(8) 0.0571(9) 0.0522(9) 0.0211(8) 0.0193(7) 0.0110(7)
O7 0.0435(7) 0.0215(5) 0.0633(9) 0.0047(5) 0.0211(7) 0.0037(5)
O8 0.0288(5) 0.0315(6) 0.0323(6) -0.0023(5) 0.0029(4) -0.0044(4)
F1 0.0363(5) 0.0142(4) 0.0367(5) -0.0037(3) 0.0045(4) -0.0012(3)
F2 0.0162(3) 0.0300(4) 0.0288(4) -0.0025(3) 0.0001(3) -0.0031(3)
F10 0.1134(14) 0.0483(8) 0.0538(8) 0.0036(6) 0.0529(9) -0.0157(8)
F11 0.157(2) 0.0351(7) 0.0472(8) -0.0098(6) 0.0192(10) -0.0307(9)
F12 0.0885(12) 0.0454(8) 0.0895(12) 0.0171(8) 0.0440(10) 0.0255(8)
F13 0.0376(6) 0.0562(7) 0.0348(6) 0.0043(5) -0.0084(4) -0.0023(5)
F14 0.0829(11) 0.0686(10) 0.0456(7) -0.0003(7) 0.0164(7) 0.0469(9)
F15 0.0473(7) 0.0314(6) 0.0821(10) 0.0081(6) -0.0261(7) -0.0067(5)
F20 0.0407(7) 0.0687(10) 0.1077(14) -0.0337(10) 0.0338(8) -0.0227(7)
F21 0.0489(8) 0.0758(11) 0.1088(15) -0.0608(11) 0.0295(9) -0.0255(8)
F22 0.0405(7) 0.1271(18) 0.0663(10) 0.0005(11) -0.0149(7) 0.0041(9)
F23 0.0680(10) 0.145(2) 0.0348(7) -0.0172(9) -0.0106(7) -0.0402(12)
F24 0.0810(10) 0.0584(8) 0.0368(6) -0.0115(6) 0.0256(6) -0.0035(7)
F25 0.0671(9) 0.0663(9) 0.0462(7) 0.0287(7) 0.0087(6) 0.0229(7)
P1 0.02068(16) 0.01889(15) 0.02958(18) -0.00124(13) -0.00004(13) 0.00302(12)
S1 0.02685(17) 0.02939(18) 0.02936(18) -0.00628(13) 0.01010(13) -0.00345(13)
S2 0.02970(17) 0.02703(17) 0.02829(17) -0.00427(13) 0.00776(13) -0.00124(13)
S3 0.02972(18) 0.02746(18) 0.03518(19) -0.00383(14) 0.00805(14) 0.00025(13)
S4 0.02683(16) 0.01964(15) 0.02498(16) -0.00028(11) 0.00245(12) -0.00044(11)
Cu1 0.02153(13) 0.01561(13) 0.02271(13) -0.00174(9) 0.00365(10) -0.00016(9)
Cu2 0.01732(12) 0.01788(13) 0.02332(13) -0.00093(9) 0.00224(9) 0.00011(9)

loop_
_atom_type_symbol
_atom_type_description
_atom_type_scat_dispersion_real
_atom_type_scat_dispersion_imag
_atom_type_scat_source
C C 0.0147 0.0073 'Calculated using XDISP in WinGX (Farrugia, 1999)'
H H 0.0000 0.0000 'Calculated using XDISP in WinGX (Farrugia, 1999)'
N N 0.0259 0.0145 'Calculated using XDISP in WinGX (Farrugia, 1999)'
O O 0.0415 0.0260 'Calculated using XDISP in WinGX (Farrugia, 1999)'
F F 0.0620 0.0433 'Calculated using XDISP in WinGX (Farrugia, 1999)'
P P 0.2653 0.3578 'Calculated using XDISP in WinGX (Farrugia, 1999)'
S S 0.3036 0.4607 'Calculated using XDISP in WinGX (Farrugia, 1999)'
Cu Cu -4.4054 0.4903 'Calculated using XDISP in WinGX (Farrugia, 1999)'

loop_
_geom_angle_atom_site_label_1
_geom_angle_atom_site_label_2
_geom_angle_atom_site_label_3
_geom_angle
N1 C1 C2 123.45(14)
N1 C1 C20 116.72(12)
C2 C1 C20 119.70(12)
C3 C2 C1 118.35(13)
C3 C2 H2 120.8
C1 C2 H2 120.8
C2 C3 C4 119.47(13)
C2 C3 H3 120.3
C4 C3 H3 120.3
C5 C4 C3 118.36(13)
C5 C4 C6 118.24(13)
C3 C4 C6 123.34(13)
N2 C5 N1 116.40(12)
N2 C5 C4 121.82(13)
N1 C5 C4 121.67(13)
C7 C6 C4 119.20(13)
C7 C6 H6 120.4
C4 C6 H6 120.4
C6 C7 C8 118.73(14)
C6 C7 H7 120.6
C8 C7 H7 120.6
N2 C8 C7 123.40(13)
N2 C8 C9 117.21(12)
C7 C8 C9 119.39(12)
F2 C9 C8 106.55(11)
F2 C9 C15 107.33(11)
C8 C9 C15 112.93(11)
F2 C9 C10 106.82(11)
C8 C9 C10 112.95(11)
C15 C9 C10 109.87(11)
N5 C10 C11 122.59(13)
N5 C10 C9 117.42(12)
C11 C10 C9 119.94(12)
C10 C11 C12 118.30(14)
C10 C11 H11 120.8
C12 C11 H11 120.8
C13 C12 C11 119.51(14)
C13 C12 H12 120.2
C11 C12 H12 120.2
C14 C13 C12 118.65(14)
C14 C13 H13 120.7
C12 C13 H13 120.7
N5 C14 C13 122.37(14)
N5 C14 H14 118.8
C13 C14 H14 118.8
N6 C15 C16 123.66(13)
N6 C15 C9 114.79(12)
C16 C15 C9 121.44(13)
C15 C16 C17 117.47(14)
C15 C16 H16 121.3
C17 C16 H16 121.3
C18 C17 C16 119.66(14)
C18 C17 H17 120.2
C16 C17 H17 120.2
C17 C18 C19 118.61(14)
C17 C18 H18 120.7
C19 C18 H18 120.7
N6 C19 C18 122.63(15)
N6 C19 H19 118.7
C18 C19 H19 118.7
F1 C20 C26 107.10(12)
F1 C20 C1 106.73(11)
C26 C20 C1 113.77(12)
F1 C20 C21 107.21(12)
C26 C20 C21 110.83(12)
C1 C20 C21 110.83(12)
N3 C21 C22 122.28(14)
N3 C21 C20 117.17(12)
C22 C21 C20 120.54(13)
C21 C22 C23 118.55(15)
C21 C22 H22 120.7
C23 C22 H22 120.7
C24 C23 C22 119.55(15)
C24 C23 H23 120.2
C22 C23 H23 120.2
C23 C24 C25 118.36(15)
C23 C24 H24 120.8
C25 C24 H24 120.8
N3 C25 C24 122.62(14)
N3 C25 H25 118.7
C24 C25 H25 118.7
N4 C26 C27 123.15(15)
N4 C26 C20 114.89(12)
C27 C26 C20 121.85(14)
C28 C27 C26 118.00(16)
C28 C27 H27 121.0
C26 C27 H27 121.0
C29 C28 C27 119.23(15)
C29 C28 H28 120.4
C27 C28 H28 120.4
C28 C29 C30 118.90(16)
C28 C29 H29 120.5
C30 C29 H29 120.5
N4 C30 C29 122.32(15)
N4 C30 H30 118.8
C29 C30 H30 118.8
C32 C31 P1 154.50(12)
C32 C31 Cu1 119.76(10)
P1 C31 Cu1 77.74(6)
C32 C31 Cu2 120.54(11)
P1 C31 Cu2 77.49(6)
Cu1 C31 Cu2 83.09(5)
C31 C32 H32A 109.5
C31 C32 H32B 109.5
H32A C32 H32B 109.5
C31 C32 H32C 109.5
H32A C32 H32C 109.5
H32B C32 H32C 109.5
F11 C40 F12 106.7(2)
F11 C40 F10 108.7(2)
F12 C40 F10 107.6(2)
F11 C40 S1 113.11(17)
F12 C40 S1 111.08(16)
F10 C40 S1 109.41(14)
F14 C41 F13 108.43(16)
F14 C41 F15 110.24(18)
F13 C41 F15 105.94(17)
F14 C41 S2 111.33(15)
F13 C41 S2 109.30(13)
F15 C41 S2 111.41(12)
F21 C50 F22 108.7(2)
F21 C50 F20 108.7(2)
F22 C50 F20 107.8(2)
F21 C50 S3 111.38(16)
F22 C50 S3 111.07(18)
F20 C50 S3 109.09(18)
F23 C51 F24 108.5(2)
F23 C51 F25 110.4(2)
F24 C51 F25 107.39(19)
F23 C51 S4 110.28(17)
F24 C51 S4 109.55(15)
F25 C51 S4 110.70(15)
C1 N1 C5 118.35(12)
C1 N1 Cu1 115.36(10)
C5 N1 Cu1 126.29(9)
C8 N2 C5 118.28(12)
C8 N2 Cu2 115.59(9)
C5 N2 Cu2 126.13(9)
C25 N3 C21 118.63(13)
C25 N3 Cu1 124.61(10)
C21 N3 Cu1 116.69(10)
C26 N4 C30 118.39(13)
C26 N4 Cu1 116.32(10)
C30 N4 Cu1 124.46(11)
C14 N5 C10 118.52(13)
C14 N5 Cu2 125.12(10)
C10 N5 Cu2 116.24(10)
C15 N6 C19 117.95(13)
C15 N6 Cu2 115.50(9)
C19 N6 Cu2 126.36(10)
S1 N10 S2 123.53(9)
S3 N11 S4 125.76(10)
C31 P1 Cu2 58.51(5)
C31 P1 Cu1 58.30(5)
Cu2 P1 Cu1 70.676(14)
O1 S1 O2 118.46(9)
O1 S1 N10 116.81(9)
O2 S1 N10 107.84(8)
O1 S1 C40 104.28(11)
O2 S1 C40 104.13(10)
N10 S1 C40 103.30(8)
O3 S2 O4 118.57(9)
O3 S2 N10 116.79(8)
O4 S2 N10 107.44(8)
O3 S2 C41 103.83(10)
O4 S2 C41 104.15(9)
N10 S2 C41 104.19(8)
O5 S3 O6 118.27(11)
O5 S3 N11 108.64(9)
O6 S3 N11 115.15(9)
O5 S3 C50 103.30(11)
O6 S3 C50 104.00(13)
N11 S3 C50 105.91(10)
O7 S4 O8 118.65(9)
O7 S4 N11 117.08(8)
O8 S4 N11 109.67(8)
O7 S4 C51 105.24(11)
O8 S4 C51 103.23(9)
N11 S4 C51 100.01(10)
N3 Cu1 C31 162.85(6)
N3 Cu1 N1 88.30(5)
C31 Cu1 N1 104.07(5)
N3 Cu1 N4 89.60(5)
C31 Cu1 N4 102.01(5)
N1 Cu1 N4 90.11(5)
N3 Cu1 P1 119.24(4)
C31 Cu1 P1 43.96(4)
N1 Cu1 P1 138.37(4)
N4 Cu1 P1 118.35(4)
N3 Cu1 Cu2 122.80(4)
C31 Cu1 Cu2 48.51(4)
N1 Cu1 Cu2 84.69(3)
N4 Cu1 Cu2 146.88(4)
P1 Cu1 Cu2 54.604(12)
N5 Cu2 C31 161.77(6)
N5 Cu2 N2 89.56(5)
C31 Cu2 N2 105.41(5)
N5 Cu2 N6 89.35(5)
C31 Cu2 N6 100.76(5)
N2 Cu2 N6 90.09(5)
N5 Cu2 P1 117.82(4)
C31 Cu2 P1 43.99(4)
N2 Cu2 P1 139.97(4)
N6 Cu2 P1 116.91(4)
N5 Cu2 Cu1 124.49(4)
C31 Cu2 Cu1 48.39(4)
N2 Cu2 Cu1 86.11(3)
N6 Cu2 Cu1 145.85(4)
P1 Cu2 Cu1 54.720(12)

loop_
_geom_bond_atom_site_label_1
_geom_bond_atom_site_label_2
_geom_bond_distance
C1 N1 1.3228(18)
C1 C2 1.417(2)
C1 C20 1.531(2)
C2 C3 1.369(2)
C2 H2 0.9500
C3 C4 1.411(2)
C3 H3 0.9500
C4 C5 1.4107(18)
C4 C6 1.412(2)
C5 N2 1.3646(17)
C5 N1 1.3656(17)
C6 C7 1.369(2)
C6 H6 0.9500
C7 C8 1.4119(19)
C7 H7 0.9500
C8 N2 1.3221(17)
C8 C9 1.5322(19)
C9 F2 1.3824(15)
C9 C15 1.5292(19)
C9 C10 1.5356(19)
C10 N5 1.3466(17)
C10 C11 1.3863(19)
C11 C12 1.391(2)
C11 H11 0.9500
C12 C13 1.384(2)
C12 H12 0.9500
C13 C14 1.389(2)
C13 H13 0.9500
C14 N5 1.3423(19)
C14 H14 0.9500
C15 N6 1.3360(18)
C15 C16 1.3902(19)
C16 C17 1.391(2)
C16 H16 0.9500
C17 C18 1.382(2)
C17 H17 0.9500
C18 C19 1.388(2)
C18 H18 0.9500
C19 N6 1.3414(18)
C19 H19 0.9500
C20 F1 1.3916(15)
C20 C26 1.524(2)
C20 C21 1.534(2)
C21 N3 1.3511(17)
C21 C22 1.380(2)
C22 C23 1.393(3)
C22 H22 0.9500
C23 C24 1.383(2)
C23 H23 0.9500
C24 C25 1.389(2)
C24 H24 0.9500
C25 N3 1.3383(19)
C25 H25 0.9500
C26 N4 1.3363(19)
C26 C27 1.391(2)
C27 C28 1.389(3)
C27 H27 0.9500
C28 C29 1.385(3)
C28 H28 0.9500
C29 C30 1.388(2)
C29 H29 0.9500
C30 N4 1.3403(19)
C30 H30 0.9500
C31 C32 1.484(2)
C31 P1 1.6315(15)
C31 Cu1 1.9996(14)
C31 Cu2 2.0032(14)
C32 H32A 0.9800
C32 H32B 0.9800
C32 H32C 0.9800
C40 F11 1.310(3)
C40 F12 1.318(3)
C40 F10 1.321(2)
C40 S1 1.835(2)
C41 F14 1.302(2)
C41 F13 1.329(2)
C41 F15 1.331(2)
C41 S2 1.8368(19)
C50 F21 1.324(3)
C50 F22 1.321(4)
C50 F20 1.332(3)
C50 S3 1.820(2)
C51 F23 1.316(3)
C51 F24 1.331(3)
C51 F25 1.334(3)
C51 S4 1.825(2)
N1 Cu1 2.1010(12)
N2 Cu2 2.0710(12)
N3 Cu1 1.9838(12)
N4 Cu1 2.1267(13)
N5 Cu2 1.9888(12)
N6 Cu2 2.1663(12)
N10 S1 1.5836(14)
N10 S2 1.5839(15)
N11 S3 1.5699(15)
N11 S4 1.5725(15)
O1 S1 1.4265(14)
O2 S1 1.4340(13)
O3 S2 1.4268(14)
O4 S2 1.4369(14)
O5 S3 1.4254(15)
O6 S3 1.4299(17)
O7 S4 1.4261(13)
O8 S4 1.4352(12)
P1 Cu2 2.2933(4)
P1 Cu1 2.2966(4)
Cu1 Cu2 2.6548(4)
